data_1548428
loop_
_publ_author_name
'Katsuma, Yuhei'
'Asakawa, Hiroki'
'Yamashita, Makoto'

_publ_section_title
;
 Reactivity of highly Lewis acidic diborane(4) towards pyridine and
 isocyanide: formation of boraalkene-pyridine complex and
 <i>ortho</i>-functionalized pyridine derivatives.
;
_journal_issue 5
_journal_name_full 'Chemical science'
_journal_page_first 1301
_journal_page_last 1310
_journal_paper_doi 10.1039/c7sc04759b
_journal_volume 9
_journal_year 2018
_chemical_formula_moiety 'C48 H56 B2 F3 N3 O2'
_chemical_formula_sum 'C48 H56 B2 F3 N3 O2'
_chemical_formula_weight 785.57
_space_group_crystal_system monoclinic
_space_group_IT_number 14
_space_group_name_Hall '-P 2ybc'
_space_group_name_H-M_alt 'P 1 21/c 1'
_symmetry_space_group_name_Hall '-P 2ybc'
_symmetry_space_group_name_H-M 'P 1 21/c 1'
_atom_sites_solution_hydrogens geom
_audit_creation_method SHELXL-2014
_audit_update_record
;
2017-11-03 deposited with the CCDC.
2017-12-11 downloaded from the CCDC.
;
_cell_angle_alpha 90
_cell_angle_beta 95.263(5)
_cell_angle_gamma 90
_cell_formula_units_Z 4
_cell_length_a 11.335(4)
_cell_length_b 10.991(4)
_cell_length_c 35.202(13)
_cell_measurement_reflns_used 7255
_cell_measurement_temperature 93(2)
_cell_measurement_theta_max 30.4755
_cell_measurement_theta_min 2.5442
_cell_volume 4367(3)
_computing_cell_refinement 'RIGAKU CrystalClear'
_computing_data_collection 'RIGAKU CrystalClear'
_computing_data_reduction 'RIGAKU CrystalClear'
_computing_molecular_graphics 'Yadokari-XG 2009(Wakita Nemoto et al.)'
_computing_publication_material 'Yadokari-XG 2009(Wakita,Nemoto et al.)'
_computing_structure_refinement 'SHELXL-2014 (Sheldrick, 2014)'
_computing_structure_solution SIR-97
_diffrn_ambient_temperature 93(2)
_diffrn_detector_area_resol_mean 28.5714
_diffrn_measured_fraction_theta_full 0.972
_diffrn_measured_fraction_theta_max 0.998
_diffrn_measurement_device_type 'Rigaku VariMax Saturn'
_diffrn_measurement_method 'omega scans'
_diffrn_radiation_monochromator Confocal
_diffrn_radiation_source 'rotating-anode X-ray tube'
_diffrn_radiation_type MoK\a
_diffrn_radiation_wavelength 0.71075
_diffrn_reflns_av_R_equivalents 0.0713
_diffrn_reflns_av_unetI/netI 0.0502
_diffrn_reflns_Laue_measured_fraction_full 0.972
_diffrn_reflns_Laue_measured_fraction_max 0.998
_diffrn_reflns_limit_h_max 13
_diffrn_reflns_limit_h_min -13
_diffrn_reflns_limit_k_max 13
_diffrn_reflns_limit_k_min -13
_diffrn_reflns_limit_l_max 41
_diffrn_reflns_limit_l_min -41
_diffrn_reflns_number 35806
_diffrn_reflns_point_group_measured_fraction_full 0.972
_diffrn_reflns_point_group_measured_fraction_max 0.998
_diffrn_reflns_theta_full 25.242
_diffrn_reflns_theta_max 24.997
_diffrn_reflns_theta_min 3.026
_exptl_absorpt_coefficient_mu 0.080
_exptl_absorpt_correction_T_max 1.0000
_exptl_absorpt_correction_T_min 0.8951
_exptl_absorpt_correction_type multi-scan
_exptl_absorpt_process_details 'Jacobson, R. (1998) Private communication'
_exptl_crystal_colour Colorless
_exptl_crystal_density_diffrn 1.195
_exptl_crystal_description Platelet
_exptl_crystal_F_000 1672
_exptl_crystal_size_max 0.200
_exptl_crystal_size_mid 0.200
_exptl_crystal_size_min 0.050
_refine_diff_density_max 0.338
_refine_diff_density_min -0.330
_refine_diff_density_rms 0.069
_refine_ls_extinction_method none
_refine_ls_goodness_of_fit_ref 1.151
_refine_ls_hydrogen_treatment constr
_refine_ls_matrix_type full
_refine_ls_number_parameters 594
_refine_ls_number_reflns 7671
_refine_ls_number_restraints 132
_refine_ls_restrained_S_all 1.160
_refine_ls_R_factor_all 0.1014
_refine_ls_R_factor_gt 0.0829
_refine_ls_shift/su_max 0.000
_refine_ls_shift/su_mean 0.000
_refine_ls_structure_factor_coef Fsqd
_refine_ls_weighting_details 'w=1/[\s^2^(Fo^2^)+(0.0904P)^2^+2.1428P] where P=(Fo^2^+2Fc^2^)/3'
_refine_ls_weighting_scheme calc
_refine_ls_wR_factor_gt 0.1914
_refine_ls_wR_factor_ref 0.2045
_reflns_Friedel_coverage 0.000
_reflns_number_gt 6224
_reflns_number_total 7671
_reflns_threshold_expression 'I > 2\s(I)'
_cod_data_source_file c7sc04759b3.cif
_cod_data_source_block 9a
_cod_depositor_comments
;
The following automatic conversions were performed:

'_exptl_absorpt_correction_type' value 'Multi-scan' changed to
'multi-scan' according to
/home/data/users/saulius/crontab/automatic-downloads/rss-feeds/RSC/lib/dictionaries/cif_core.dic
dictionary named 'cif_core.dic' version 2.4.2 from 2011-04-26.

Automatic conversion script
Id: cif_fix_values 4973 2017-02-22 13:04:09Z antanas 

 Adding full bibliography for 1548427--1548445.cif.
;
_cod_database_code 1548428
_shelx_space_group_comment
;
The symmetry employed for this shelxl refinement is uniquely defined
by the following loop, which should always be used as a source of
symmetry information in preference to the above space-group names.
They are only intended as comments.
;
_shelx_estimated_absorpt_t_min 0.984
_shelx_estimated_absorpt_t_max 0.996
_shelxl_version_number 2014-3

loop_
_space_group_symop_operation_xyz
'x, y, z'
'-x, y+1/2, -z+1/2'
'-x, -y, -z'
'x, -y-1/2, z-1/2'

loop_
_atom_site_label
_atom_site_type_symbol
_atom_site_fract_x
_atom_site_fract_y
_atom_site_fract_z
_atom_site_U_iso_or_equiv
_atom_site_adp_type
_atom_site_occupancy
_atom_site_site_symmetry_order
_atom_site_calc_flag
_atom_site_refinement_flags_posn
_atom_site_refinement_flags_adp
_atom_site_refinement_flags_occupancy
_atom_site_disorder_assembly
_atom_site_disorder_group
O1 O -0.15722(17) 0.66292(18) 0.59419(6) 0.0386(5) Uani 1 1 d . . . . .
C1 C -0.0026(2) 0.3611(2) 0.61064(7) 0.0269(6) Uani 1 1 d . . . . .
N3 N 0.14142(19) 0.2073(2) 0.64100(6) 0.0275(5) Uani 1 1 d . . . . .
N1 N -0.02643(19) 0.4883(2) 0.60464(6) 0.0288(5) Uani 1 1 d . . . . .
O2 O -0.24405(17) 0.47384(19) 0.59018(7) 0.0463(6) Uani 1 1 d . . . . .
B2 B 0.2167(3) 0.1906(3) 0.67583(9) 0.0279(7) Uani 1 1 d . . . . .
C33 C 0.0107(2) 0.2758(3) 0.72179(8) 0.0317(6) Uani 1 1 d . . . . .
H33 H -0.0357 0.2966 0.7431 0.048 Uiso 1 1 calc R U . . .
H33A H 0.0190 0.1872 0.7203 0.048 Uiso 1 1 calc R U . . .
H33B H -0.0300 0.3061 0.6979 0.048 Uiso 1 1 calc R U . . .
C38 C 0.3308(2) 0.3700(3) 0.71096(8) 0.0309(6) Uani 1 1 d . . . . .
C32 C 0.2251(2) 0.3008(2) 0.70557(7) 0.0271(6) Uani 1 1 d . . . . .
C8 C 0.1181(2) 0.1161(3) 0.61108(8) 0.0311(6) Uani 1 1 d . . . . .
C31 C 0.1323(2) 0.3335(3) 0.72813(8) 0.0283(6) Uani 1 1 d . . . . .
C20 C 0.0583(2) 0.0084(3) 0.61875(8) 0.0322(7) Uani 1 1 d . . . . .
C6 C -0.1645(2) 0.2053(3) 0.60853(8) 0.0323(7) Uani 1 1 d . . . . .
H6 H -0.1513 0.1949 0.6354 0.039 Uiso 1 1 calc R U . . .
C2 C -0.0912(2) 0.2804(2) 0.58947(8) 0.0283(6) Uani 1 1 d . . . . .
C7 C 0.0928(2) 0.3261(3) 0.63350(8) 0.0302(6) Uani 1 1 d . . . . .
H7 H 0.1346 0.3904 0.6468 0.036 Uiso 1 1 calc R U . . .
C4 C -0.2723(2) 0.1625(3) 0.54871(9) 0.0358(7) Uani 1 1 d . . . . .
C26 C 0.4354(3) -0.1414(3) 0.70287(9) 0.0374(7) Uani 1 1 d . . . . .
C34 C 0.1497(2) 0.4221(3) 0.75625(8) 0.0307(6) Uani 1 1 d . . . . .
H34 H 0.0875 0.4389 0.7718 0.037 Uiso 1 1 calc R U . . .
C23 C 0.2848(2) 0.0034(3) 0.71924(8) 0.0299(6) Uani 1 1 d . . . . .
N2 N -0.1025(2) 0.2932(2) 0.55107(7) 0.0370(6) Uani 1 1 d . . . . .
C21 C 0.0170(2) -0.0216(3) 0.65717(8) 0.0330(7) Uani 1 1 d . . . . .
H21 H 0.0814 -0.0611 0.6731 0.049 Uiso 1 1 calc R U . . .
H21A H -0.0512 -0.0766 0.6538 0.049 Uiso 1 1 calc R U . . .
H21B H -0.0061 0.0535 0.6696 0.049 Uiso 1 1 calc R U . . .
C37 C 0.3433(2) 0.4616(3) 0.73836(8) 0.0332(7) Uani 1 1 d . . . . .
H37 H 0.4141 0.5083 0.7408 0.040 Uiso 1 1 calc R U . . .
C24 C 0.2034(3) 0.0402(3) 0.74887(8) 0.0353(7) Uani 1 1 d . . . . .
H24 H 0.2156 -0.0141 0.7709 0.053 Uiso 1 1 calc R U . . .
H24A H 0.1209 0.0346 0.7379 0.053 Uiso 1 1 calc R U . . .
H24B H 0.2208 0.1242 0.7570 0.053 Uiso 1 1 calc R U . . .
C41 C 0.0321(3) 0.6108(3) 0.67741(9) 0.0472(8) Uani 1 1 d . . . . .
H41 H -0.0349 0.6674 0.6746 0.071 Uiso 1 1 calc R U . . .
H41A H 0.0806 0.6280 0.7013 0.071 Uiso 1 1 calc R U . . .
H41B H 0.0025 0.5271 0.6778 0.071 Uiso 1 1 calc R U . . .
C16 C 0.2181(3) 0.2516(3) 0.56391(9) 0.0453(8) Uani 1 1 d . . . . .
H16 H 0.1641 0.3036 0.5478 0.068 Uiso 1 1 calc R U . . .
H16A H 0.2856 0.2287 0.5499 0.068 Uiso 1 1 calc R U . . .
H16B H 0.2468 0.2959 0.5871 0.068 Uiso 1 1 calc R U . . .
C42 C 0.0739(2) 0.5711(2) 0.60903(8) 0.0308(6) Uani 1 1 d . . . . .
C43 C 0.2376(3) 0.6674(3) 0.58246(10) 0.0405(7) Uani 1 1 d . . . . .
H43 H 0.2825 0.6823 0.5614 0.049 Uiso 1 1 calc R U . . .
C19 C 0.0337(3) -0.0756(3) 0.58921(9) 0.0405(7) Uani 1 1 d . . . . .
H19 H -0.0062 -0.1492 0.5941 0.049 Uiso 1 1 calc R U . . .
C44 C 0.0927(3) 0.5486(3) 0.53830(8) 0.0409(7) Uani 1 1 d . . . . .
H44 H 0.0507 0.4715 0.5406 0.061 Uiso 1 1 calc R U . . .
H44A H 0.1602 0.5361 0.5232 0.061 Uiso 1 1 calc R U . . .
H44B H 0.0387 0.6088 0.5256 0.061 Uiso 1 1 calc R U . . .
C22 C 0.2935(2) 0.0709(3) 0.68509(8) 0.0294(6) Uani 1 1 d . . . . .
C29 C 0.3801(2) 0.0301(3) 0.66100(8) 0.0329(7) Uani 1 1 d . . . . .
C35 C 0.2553(2) 0.4871(3) 0.76234(8) 0.0334(7) Uani 1 1 d . . . . .
C45 C 0.1366(3) 0.5940(3) 0.57733(8) 0.0337(7) Uani 1 1 d . . . . .
C15 C 0.1537(3) 0.1388(3) 0.57457(8) 0.0373(7) Uani 1 1 d . . . . .
C25 C 0.3528(2) -0.1013(3) 0.72688(9) 0.0348(7) Uani 1 1 d . . . . .
H25 H 0.3422 -0.1467 0.7493 0.042 Uiso 1 1 calc R U . . .
C36 C 0.2737(3) 0.5830(3) 0.79294(9) 0.0437(8) Uani 1 1 d . . . . .
H36 H 0.2256 0.6546 0.7855 0.066 Uiso 1 1 calc R U . . .
H36A H 0.3576 0.6060 0.7962 0.066 Uiso 1 1 calc R U . . .
H36B H 0.2499 0.5506 0.8170 0.066 Uiso 1 1 calc R U . . .
C46 C 0.2070(3) 0.7003(3) 0.64776(10) 0.0440(8) Uani 1 1 d . . . . .
H46 H 0.2300 0.7387 0.6715 0.053 Uiso 1 1 calc R U . . .
C5 C -0.2568(2) 0.1458(3) 0.58800(9) 0.0365(7) Uani 1 1 d . . . . .
H5 H -0.3086 0.0946 0.6005 0.044 Uiso 1 1 calc R U . . .
C28 C 0.4495(2) -0.0724(3) 0.67080(9) 0.0367(7) Uani 1 1 d . . . . .
H28 H 0.5087 -0.0954 0.6548 0.044 Uiso 1 1 calc R U . . .
C47 C 0.1059(3) 0.6260(3) 0.64449(8) 0.0356(7) Uani 1 1 d . . . . .
C18 C 0.0666(3) -0.0531(3) 0.55306(9) 0.0477(9) Uani 1 1 d . . . . .
H18 H 0.0481 -0.1103 0.5332 0.057 Uiso 1 1 calc R U . . .
C48 C 0.2735(3) 0.7189(3) 0.61751(10) 0.0459(8) Uani 1 1 d . . . . .
H48 H 0.3435 0.7666 0.6207 0.055 Uiso 1 1 calc R U . . .
C39 C 0.4304(2) 0.3493(3) 0.68583(9) 0.0394(7) Uani 1 1 d . . . . .
H39 H 0.4962 0.4043 0.6936 0.059 Uiso 1 1 calc R U . . .
H39A H 0.4018 0.3654 0.6592 0.059 Uiso 1 1 calc R U . . .
H39B H 0.4576 0.2648 0.6884 0.059 Uiso 1 1 calc R U . . .
C27 C 0.5065(3) -0.2567(3) 0.71087(11) 0.0509(9) Uani 1 1 d . . . . .
H27 H 0.4703 -0.3233 0.6954 0.076 Uiso 1 1 calc R U . . .
H27A H 0.5073 -0.2775 0.7380 0.076 Uiso 1 1 calc R U . . .
H27B H 0.5879 -0.2439 0.7044 0.076 Uiso 1 1 calc R U . . .
C12 C -0.2795(3) 0.6824(3) 0.57888(9) 0.0404(7) Uani 1 1 d . . . . .
B1 B -0.1405(3) 0.5389(3) 0.59617(9) 0.0320(7) Uani 1 1 d . . . . .
C3 C -0.1916(3) 0.2336(3) 0.53158(9) 0.0398(7) Uani 1 1 d . . . . .
H3 H -0.1999 0.2405 0.5046 0.048 Uiso 1 1 calc R U . . .
C9 C -0.3409(3) 0.5616(3) 0.58786(11) 0.0504(9) Uani 1 1 d . . . . .
C40 C -0.3756(3) 0.1078(3) 0.52518(10) 0.0461(8) Uani 1 1 d . . . . .
C13 C -0.2746(4) 0.7022(4) 0.53617(10) 0.0630(11) Uani 1 1 d . . . . .
H13 H -0.2244 0.7727 0.5320 0.095 Uiso 1 1 calc R U . . .
H13A H -0.3547 0.7168 0.5241 0.095 Uiso 1 1 calc R U . . .
H13B H -0.2414 0.6297 0.5249 0.095 Uiso 1 1 calc R U . . .
C17 C 0.1263(3) 0.0528(3) 0.54587(9) 0.0467(8) Uani 1 1 d . . . . .
H17 H 0.1491 0.0674 0.5210 0.056 Uiso 1 1 calc R U . . .
C30 C 0.4054(3) 0.0951(3) 0.62501(9) 0.0430(8) Uani 1 1 d . . . . .
H30 H 0.4909 0.1086 0.6251 0.065 Uiso 1 1 calc R U . . .
H30A H 0.3642 0.1735 0.6236 0.065 Uiso 1 1 calc R U . . .
H30B H 0.3777 0.0454 0.6029 0.065 Uiso 1 1 calc R U . . .
C14 C -0.3266(3) 0.7957(4) 0.59666(13) 0.0644(11) Uani 1 1 d . . . . .
H14 H -0.3144 0.7895 0.6245 0.097 Uiso 1 1 calc R U . . .
H14A H -0.4114 0.8040 0.5888 0.097 Uiso 1 1 calc R U . . .
H14B H -0.2844 0.8672 0.5882 0.097 Uiso 1 1 calc R U . . .
C11 C -0.3842(4) 0.5614(5) 0.62824(15) 0.0907(17) Uani 1 1 d . . . . .
H11 H -0.4083 0.4789 0.6347 0.136 Uiso 1 1 calc R U . . .
H11A H -0.4519 0.6166 0.6288 0.136 Uiso 1 1 calc R U . . .
H11B H -0.3199 0.5886 0.6468 0.136 Uiso 1 1 calc R U . . .
C10 C -0.4385(4) 0.5179(4) 0.55902(18) 0.0995(19) Uani 1 1 d . . . . .
H10 H -0.4055 0.5004 0.5348 0.149 Uiso 1 1 calc R U . . .
H10A H -0.4993 0.5811 0.5550 0.149 Uiso 1 1 calc R U . . .
H10B H -0.4739 0.4438 0.5685 0.149 Uiso 1 1 calc R U . . .
F1 F -0.3963(7) 0.1589(8) 0.4893(3) 0.037(2) Uani 0.35 1 d . U P A 1
F2 F -0.3548(10) -0.0164(9) 0.5171(2) 0.042(2) Uani 0.35 1 d . U P A 1
F3 F -0.4759(7) 0.1119(9) 0.5414(2) 0.049(2) Uani 0.35 1 d . U P A 1
F6 F -0.4518(8) 0.0515(10) 0.5480(3) 0.057(2) Uani 0.33 1 d . U P A 2
F9 F -0.4784(7) 0.1720(9) 0.5309(3) 0.058(2) Uani 0.32 1 d . U P A 3
F8 F -0.3949(9) -0.0029(9) 0.5322(3) 0.066(2) Uani 0.32 1 d . U P A 3
F4 F -0.4273(9) 0.1841(10) 0.5016(3) 0.070(3) Uani 0.33 1 d . U P A 2
F7 F -0.3685(10) 0.1157(11) 0.4874(4) 0.067(3) Uani 0.32 1 d . U P A 3
F5 F -0.3427(11) 0.0132(12) 0.5052(3) 0.065(3) Uani 0.33 1 d . U P A 2

loop_
_atom_site_aniso_label
_atom_site_aniso_U_11
_atom_site_aniso_U_22
_atom_site_aniso_U_33
_atom_site_aniso_U_23
_atom_site_aniso_U_13
_atom_site_aniso_U_12
O1 0.0360(11) 0.0348(12) 0.0445(12) 0.0030(10) 0.0005(9) 0.0053(9)
C1 0.0282(14) 0.0290(15) 0.0236(14) 0.0041(12) 0.0035(11) 0.0001(11)
N3 0.0279(12) 0.0283(12) 0.0261(12) 0.0020(10) 0.0015(9) 0.0018(10)
N1 0.0302(12) 0.0274(12) 0.0283(12) 0.0017(10) -0.0003(9) -0.0014(10)
O2 0.0279(11) 0.0398(12) 0.0701(16) 0.0109(11) -0.0007(10) 0.0053(9)
B2 0.0234(15) 0.0354(18) 0.0255(16) 0.0032(14) 0.0061(12) -0.0051(13)
C33 0.0251(14) 0.0382(16) 0.0319(15) -0.0027(13) 0.0029(11) 0.0007(12)
C38 0.0290(14) 0.0367(16) 0.0263(15) 0.0038(13) -0.0007(11) -0.0010(12)
C32 0.0252(13) 0.0309(15) 0.0246(14) 0.0038(12) -0.0009(10) 0.0008(11)
C8 0.0302(14) 0.0366(16) 0.0259(15) -0.0031(12) -0.0011(11) 0.0048(12)
C31 0.0251(13) 0.0336(15) 0.0257(14) 0.0031(12) -0.0010(11) 0.0003(12)
C20 0.0311(15) 0.0300(15) 0.0346(16) -0.0028(13) -0.0027(12) 0.0050(12)
C6 0.0275(14) 0.0342(16) 0.0352(16) 0.0091(13) 0.0032(12) 0.0014(12)
C2 0.0260(14) 0.0290(15) 0.0297(15) 0.0019(12) 0.0008(11) 0.0027(12)
C7 0.0342(15) 0.0309(15) 0.0255(14) -0.0012(12) 0.0020(11) -0.0017(12)
C4 0.0282(15) 0.0341(16) 0.0446(18) -0.0036(14) -0.0002(13) -0.0014(12)
C26 0.0317(15) 0.0320(16) 0.0463(19) -0.0068(14) -0.0090(13) 0.0000(13)
C34 0.0278(14) 0.0352(16) 0.0290(15) -0.0003(13) 0.0011(11) 0.0024(12)
C23 0.0275(14) 0.0334(15) 0.0277(15) -0.0027(12) -0.0036(11) -0.0056(12)
N2 0.0345(13) 0.0446(15) 0.0313(14) -0.0007(12) 0.0003(10) -0.0063(11)
C21 0.0311(15) 0.0315(15) 0.0358(16) 0.0008(13) 0.0009(12) -0.0005(12)
C37 0.0268(14) 0.0352(16) 0.0365(16) 0.0027(13) -0.0030(12) -0.0039(12)
C24 0.0357(16) 0.0384(17) 0.0314(16) 0.0060(13) 0.0010(12) -0.0021(13)
C41 0.068(2) 0.0426(19) 0.0305(17) -0.0032(15) -0.0012(15) 0.0134(17)
C16 0.0519(19) 0.052(2) 0.0335(17) 0.0063(15) 0.0127(14) 0.0053(16)
C42 0.0303(14) 0.0263(15) 0.0347(16) -0.0021(12) -0.0038(12) 0.0033(12)
C43 0.0317(16) 0.0351(17) 0.055(2) 0.0006(15) 0.0033(14) -0.0014(13)
C19 0.0412(17) 0.0361(17) 0.0424(19) -0.0058(14) -0.0058(14) 0.0068(14)
C44 0.0470(18) 0.0431(18) 0.0328(17) 0.0006(14) 0.0039(13) -0.0107(15)
C22 0.0246(13) 0.0348(16) 0.0281(15) -0.0053(12) -0.0006(11) -0.0013(12)
C29 0.0278(14) 0.0395(17) 0.0306(15) -0.0057(13) -0.0019(11) -0.0043(13)
C35 0.0329(15) 0.0338(16) 0.0321(16) -0.0038(13) -0.0051(12) 0.0045(13)
C45 0.0344(16) 0.0306(15) 0.0356(16) 0.0001(13) -0.0004(12) -0.0024(12)
C15 0.0384(16) 0.0443(18) 0.0289(16) 0.0030(14) 0.0020(12) 0.0088(14)
C25 0.0326(15) 0.0299(15) 0.0395(17) -0.0006(13) -0.0092(13) -0.0040(12)
C36 0.0352(17) 0.0443(19) 0.050(2) -0.0113(16) -0.0037(14) 0.0030(14)
C46 0.0436(18) 0.0353(17) 0.049(2) -0.0136(15) -0.0166(15) 0.0032(14)
C5 0.0261(14) 0.0344(16) 0.0489(19) 0.0095(14) 0.0030(13) -0.0015(12)
C28 0.0289(15) 0.0359(17) 0.0444(18) -0.0135(15) -0.0021(13) 0.0046(13)
C47 0.0424(17) 0.0294(16) 0.0330(16) -0.0025(13) -0.0076(13) 0.0094(13)
C18 0.058(2) 0.050(2) 0.0330(18) -0.0131(16) -0.0069(15) 0.0158(17)
C48 0.0342(17) 0.0403(18) 0.061(2) -0.0070(17) -0.0080(15) -0.0035(14)
C39 0.0279(15) 0.054(2) 0.0360(17) -0.0004(15) 0.0040(12) -0.0075(14)
C27 0.051(2) 0.0311(17) 0.068(2) -0.0058(17) -0.0095(17) 0.0042(15)
C12 0.0347(16) 0.0432(18) 0.0437(18) 0.0043(15) 0.0049(13) 0.0106(14)
B1 0.0372(18) 0.0327(18) 0.0267(17) 0.0030(14) 0.0058(13) 0.0008(14)
C3 0.0361(16) 0.0481(19) 0.0346(17) -0.0017(15) -0.0004(13) -0.0067(14)
C9 0.0297(16) 0.048(2) 0.073(2) 0.0112(18) 0.0027(15) 0.0102(15)
C40 0.0403(19) 0.046(2) 0.050(2) 0.0039(18) -0.0028(15) -0.0063(16)
C13 0.061(2) 0.080(3) 0.048(2) 0.015(2) 0.0061(17) 0.022(2)
C17 0.061(2) 0.053(2) 0.0250(16) -0.0015(15) 0.0003(14) 0.0147(18)
C30 0.0344(16) 0.058(2) 0.0375(17) 0.0006(16) 0.0075(13) 0.0056(15)
C14 0.054(2) 0.062(2) 0.078(3) -0.001(2) 0.010(2) 0.0184(19)
C11 0.070(3) 0.096(4) 0.114(4) 0.049(3) 0.050(3) 0.024(3)
C10 0.042(2) 0.072(3) 0.177(6) 0.003(3) -0.031(3) 0.007(2)
F1 0.032(4) 0.041(5) 0.037(4) 0.004(4) -0.010(3) 0.000(3)
F2 0.053(4) 0.036(4) 0.036(4) -0.003(3) -0.001(3) -0.010(3)
F3 0.028(3) 0.061(5) 0.057(4) 0.000(4) 0.003(3) -0.012(4)
F6 0.040(4) 0.071(5) 0.061(4) -0.013(4) 0.005(3) -0.020(4)
F9 0.030(3) 0.072(4) 0.071(4) -0.008(4) -0.010(3) 0.004(4)
F8 0.062(4) 0.055(4) 0.076(5) 0.002(4) -0.014(3) -0.013(3)
F4 0.059(5) 0.071(5) 0.075(5) 0.006(4) -0.023(4) -0.004(4)
F7 0.059(5) 0.073(5) 0.064(4) -0.011(4) -0.010(4) -0.015(4)
F5 0.062(4) 0.065(5) 0.067(5) -0.019(4) -0.005(4) -0.009(4)

loop_
_atom_type_symbol
_atom_type_description
_atom_type_scat_dispersion_real
_atom_type_scat_dispersion_imag
_atom_type_scat_source
C C 0.0033 0.0016 'International Tables Vol C Tables 4.2.6.8 and 6.1.1.4'
H H 0.0000 0.0000 'International Tables Vol C Tables 4.2.6.8 and 6.1.1.4'
B B 0.0013 0.0007 'International Tables Vol C Tables 4.2.6.8 and 6.1.1.4'
N N 0.0061 0.0033 'International Tables Vol C Tables 4.2.6.8 and 6.1.1.4'
O O 0.0106 0.0060 'International Tables Vol C Tables 4.2.6.8 and 6.1.1.4'
F F 0.0171 0.0103 'International Tables Vol C Tables 4.2.6.8 and 6.1.1.4'

loop_
_geom_angle_atom_site_label_1
_geom_angle_atom_site_label_2
_geom_angle_atom_site_label_3
_geom_angle
B1 O1 C12 106.6(2)
C7 C1 N1 119.8(2)
C7 C1 C2 126.8(3)
N1 C1 C2 113.4(2)
C7 N3 B2 117.5(2)
C7 N3 C8 116.8(2)
B2 N3 C8 125.5(2)
B1 N1 C1 124.8(2)
B1 N1 C42 117.8(2)
C1 N1 C42 117.4(2)
B1 O2 C9 107.0(2)
N3 B2 C22 123.3(3)
N3 B2 C32 117.1(2)
C22 B2 C32 119.5(2)
C37 C38 C32 120.8(3)
C37 C38 C39 118.7(3)
C32 C38 C39 120.5(3)
C38 C32 C31 116.7(2)
C38 C32 B2 119.6(2)
C31 C32 B2 123.7(2)
C20 C8 C15 120.7(3)
C20 C8 N3 119.9(2)
C15 C8 N3 119.3(3)
C34 C31 C32 120.8(2)
C34 C31 C33 117.8(2)
C32 C31 C33 121.5(2)
C19 C20 C8 118.7(3)
C19 C20 C21 117.7(3)
C8 C20 C21 123.6(3)
C5 C6 C2 119.2(3)
N2 C2 C6 122.6(3)
N2 C2 C1 115.9(2)
C6 C2 C1 121.3(2)
C1 C7 N3 130.2(3)
C3 C4 C5 118.7(3)
C3 C4 C40 120.0(3)
C5 C4 C40 121.3(3)
C28 C26 C25 117.2(3)
C28 C26 C27 120.8(3)
C25 C26 C27 122.0(3)
C31 C34 C35 122.2(3)
C25 C23 C22 120.8(3)
C25 C23 C24 116.7(3)
C22 C23 C24 122.5(3)
C3 N2 C2 117.3(2)
C38 C37 C35 122.2(3)
C45 C42 C47 121.5(3)
C45 C42 N1 118.5(2)
C47 C42 N1 120.0(3)
C48 C43 C45 121.4(3)
C18 C19 C20 121.0(3)
C23 C22 C29 116.3(3)
C23 C22 B2 121.6(2)
C29 C22 B2 122.0(2)
C28 C29 C22 120.6(3)
C28 C29 C30 116.3(3)
C22 C29 C30 123.1(3)
C37 C35 C34 117.1(3)
C37 C35 C36 120.9(3)
C34 C35 C36 121.9(3)
C43 C45 C42 118.0(3)
C43 C45 C44 120.5(3)
C42 C45 C44 121.3(3)
C17 C15 C8 118.6(3)
C17 C15 C16 117.3(3)
C8 C15 C16 124.2(3)
C26 C25 C23 122.3(3)
C48 C46 C47 121.6(3)
C6 C5 C4 118.6(3)
C26 C28 C29 122.6(3)
C46 C47 C42 117.7(3)
C46 C47 C41 120.7(3)
C42 C47 C41 121.5(3)
C19 C18 C17 119.9(3)
C46 C48 C43 119.5(3)
O1 C12 C14 109.1(3)
O1 C12 C13 105.4(3)
C14 C12 C13 109.7(3)
O1 C12 C9 103.3(2)
C14 C12 C9 116.1(3)
C13 C12 C9 112.5(3)
O2 B1 O1 113.3(3)
O2 B1 N1 125.4(3)
O1 B1 N1 121.3(3)
N2 C3 C4 123.4(3)
O2 C9 C10 109.2(3)
O2 C9 C11 104.4(3)
C10 C9 C11 110.1(4)
O2 C9 C12 103.2(2)
C10 C9 C12 116.9(3)
C11 C9 C12 112.1(3)
F4 C40 F5 107.7(8)
F8 C40 F7 106.4(8)
F4 C40 F6 113.4(7)
F5 C40 F6 100.2(7)
F3 C40 F1 107.5(6)
F8 C40 F9 107.3(7)
F7 C40 F9 103.7(7)
F3 C40 F2 106.6(6)
F1 C40 F2 103.1(6)
F8 C40 C4 114.8(5)
F4 C40 C4 112.5(6)
F3 C40 C4 114.1(4)
F5 C40 C4 111.4(6)
F7 C40 C4 114.0(6)
F6 C40 C4 111.0(4)
F1 C40 C4 113.6(4)
F9 C40 C4 109.9(4)
F2 C40 C4 111.2(5)
C18 C17 C15 121.2(3)

loop_
_geom_bond_atom_site_label_1
_geom_bond_atom_site_label_2
_geom_bond_distance
O1 B1 1.377(4)
O1 C12 1.456(4)
C1 C7 1.343(4)
C1 N1 1.436(4)
C1 C2 1.487(4)
N3 C7 1.433(4)
N3 B2 1.440(4)
N3 C8 1.461(4)
N1 B1 1.415(4)
N1 C42 1.454(4)
O2 B1 1.374(4)
O2 C9 1.458(4)
B2 C22 1.594(4)
B2 C32 1.599(4)
C33 C31 1.516(4)
C38 C37 1.392(4)
C38 C32 1.417(4)
C38 C39 1.514(4)
C32 C31 1.421(4)
C8 C20 1.402(4)
C8 C15 1.404(4)
C31 C34 1.389(4)
C20 C19 1.400(4)
C20 C21 1.508(4)
C6 C5 1.381(4)
C6 C2 1.387(4)
C2 N2 1.353(4)
C4 C3 1.383(4)
C4 C5 1.390(4)
C4 C40 1.497(4)
C26 C28 1.382(4)
C26 C25 1.389(4)
C26 C27 1.513(4)
C34 C35 1.395(4)
C23 C25 1.398(4)
C23 C22 1.424(4)
C23 C24 1.510(4)
N2 C3 1.340(4)
C37 C35 1.393(4)
C41 C47 1.499(4)
C16 C15 1.504(5)
C42 C45 1.400(4)
C42 C47 1.404(4)
C43 C48 1.384(5)
C43 C45 1.398(4)
C19 C18 1.381(5)
C44 C45 1.503(4)
C22 C29 1.427(4)
C29 C28 1.398(4)
C29 C30 1.505(4)
C35 C36 1.507(4)
C15 C17 1.398(4)
C46 C48 1.375(5)
C46 C47 1.403(4)
C18 C17 1.381(5)
C12 C14 1.513(5)
C12 C13 1.525(5)
C12 C9 1.546(5)
C9 C10 1.509(6)
C9 C11 1.546(6)
C40 F8 1.264(10)
C40 F4 1.282(11)
C40 F3 1.320(9)
C40 F5 1.328(13)
C40 F7 1.342(14)
C40 F6 1.379(9)
C40 F1 1.383(11)
C40 F9 1.392(9)
C40 F2 1.418(11)

loop_
_geom_torsion_atom_site_label_1
_geom_torsion_atom_site_label_2
_geom_torsion_atom_site_label_3
_geom_torsion_atom_site_label_4
_geom_torsion
C7 C1 N1 B1 -151.3(3)
C2 C1 N1 B1 28.9(4)
C7 C1 N1 C42 26.2(4)
C2 C1 N1 C42 -153.5(2)
C7 N3 B2 C22 -169.9(2)
C8 N3 B2 C22 4.7(4)
C7 N3 B2 C32 8.0(3)
C8 N3 B2 C32 -177.3(2)
C37 C38 C32 C31 2.7(4)
C39 C38 C32 C31 -174.6(3)
C37 C38 C32 B2 -176.0(3)
C39 C38 C32 B2 6.7(4)
N3 B2 C32 C38 -108.7(3)
C22 B2 C32 C38 69.3(3)
N3 B2 C32 C31 72.7(3)
C22 B2 C32 C31 -109.3(3)
C7 N3 C8 C20 -120.7(3)
B2 N3 C8 C20 64.6(4)
C7 N3 C8 C15 57.9(3)
B2 N3 C8 C15 -116.8(3)
C38 C32 C31 C34 -5.4(4)
B2 C32 C31 C34 173.3(3)
C38 C32 C31 C33 173.1(2)
B2 C32 C31 C33 -8.3(4)
C15 C8 C20 C19 -0.6(4)
N3 C8 C20 C19 178.0(2)
C15 C8 C20 C21 -179.7(3)
N3 C8 C20 C21 -1.1(4)
C5 C6 C2 N2 -3.5(4)
C5 C6 C2 C1 170.5(3)
C7 C1 C2 N2 -120.4(3)
N1 C1 C2 N2 59.4(3)
C7 C1 C2 C6 65.3(4)
N1 C1 C2 C6 -115.0(3)
N1 C1 C7 N3 -173.2(2)
C2 C1 C7 N3 6.5(5)
B2 N3 C7 C1 -158.5(3)
C8 N3 C7 C1 26.4(4)
C32 C31 C34 C35 3.5(4)
C33 C31 C34 C35 -175.0(3)
C6 C2 N2 C3 2.6(4)
C1 C2 N2 C3 -171.7(3)
C32 C38 C37 C35 2.0(4)
C39 C38 C37 C35 179.4(3)
B1 N1 C42 C45 -94.5(3)
C1 N1 C42 C45 87.8(3)
B1 N1 C42 C47 85.6(3)
C1 N1 C42 C47 -92.1(3)
C8 C20 C19 C18 -0.5(4)
C21 C20 C19 C18 178.6(3)
C25 C23 C22 C29 -4.0(4)
C24 C23 C22 C29 175.8(2)
C25 C23 C22 B2 -180.0(2)
C24 C23 C22 B2 -0.2(4)
N3 B2 C22 C23 -125.8(3)
C32 B2 C22 C23 56.3(3)
N3 B2 C22 C29 58.5(4)
C32 B2 C22 C29 -119.5(3)
C23 C22 C29 C28 1.3(4)
B2 C22 C29 C28 177.2(3)
C23 C22 C29 C30 -176.5(3)
B2 C22 C29 C30 -0.6(4)
C38 C37 C35 C34 -4.1(4)
C38 C37 C35 C36 177.1(3)
C31 C34 C35 C37 1.3(4)
C31 C34 C35 C36 -179.9(3)
C48 C43 C45 C42 -1.6(4)
C48 C43 C45 C44 174.2(3)
C47 C42 C45 C43 4.0(4)
N1 C42 C45 C43 -175.9(2)
C47 C42 C45 C44 -171.7(3)
N1 C42 C45 C44 8.4(4)
C20 C8 C15 C17 1.2(4)
N3 C8 C15 C17 -177.4(3)
C20 C8 C15 C16 -180.0(3)
N3 C8 C15 C16 1.4(4)
C28 C26 C25 C23 0.8(4)
C27 C26 C25 C23 -178.5(3)
C22 C23 C25 C26 3.1(4)
C24 C23 C25 C26 -176.7(3)
C2 C6 C5 C4 0.6(4)
C3 C4 C5 C6 2.8(4)
C40 C4 C5 C6 -175.6(3)
C25 C26 C28 C29 -3.6(4)
C27 C26 C28 C29 175.6(3)
C22 C29 C28 C26 2.6(4)
C30 C29 C28 C26 -179.5(3)
C48 C46 C47 C42 -0.3(4)
C48 C46 C47 C41 -177.7(3)
C45 C42 C47 C46 -3.1(4)
N1 C42 C47 C46 176.8(2)
C45 C42 C47 C41 174.2(3)
N1 C42 C47 C41 -5.9(4)
C20 C19 C18 C17 1.1(5)
C47 C46 C48 C43 2.7(5)
C45 C43 C48 C46 -1.8(5)
B1 O1 C12 C14 146.2(3)
B1 O1 C12 C13 -96.1(3)
B1 O1 C12 C9 22.1(3)
C9 O2 B1 O1 -6.4(4)
C9 O2 B1 N1 172.0(3)
C12 O1 B1 O2 -10.8(3)
C12 O1 B1 N1 170.7(3)
C1 N1 B1 O2 -4.2(5)
C42 N1 B1 O2 178.3(3)
C1 N1 B1 O1 174.1(3)
C42 N1 B1 O1 -3.5(4)
C2 N2 C3 C4 1.1(5)
C5 C4 C3 N2 -3.9(5)
C40 C4 C3 N2 174.6(3)
B1 O2 C9 C10 144.5(3)
B1 O2 C9 C11 -97.8(3)
B1 O2 C9 C12 19.5(3)
O1 C12 C9 O2 -25.3(3)
C14 C12 C9 O2 -144.6(3)
C13 C12 C9 O2 87.9(3)
O1 C12 C9 C10 -145.1(3)
C14 C12 C9 C10 95.5(4)
C13 C12 C9 C10 -32.0(4)
O1 C12 C9 C11 86.5(3)
C14 C12 C9 C11 -32.9(4)
C13 C12 C9 C11 -160.4(3)
C3 C4 C40 F8 134.6(8)
C5 C4 C40 F8 -47.0(8)
C3 C4 C40 F4 -45.3(7)
C5 C4 C40 F4 133.0(7)
C3 C4 C40 F3 -139.0(6)
C5 C4 C40 F3 39.4(7)
C3 C4 C40 F5 75.7(7)
C5 C4 C40 F5 -105.9(6)
C3 C4 C40 F7 11.5(7)
C5 C4 C40 F7 -170.1(6)
C3 C4 C40 F6 -173.6(6)
C5 C4 C40 F6 4.8(7)
C3 C4 C40 F1 -15.2(6)
C5 C4 C40 F1 163.2(5)
C3 C4 C40 F9 -104.4(6)
C5 C4 C40 F9 74.0(6)
C3 C4 C40 F2 100.5(5)
C5 C4 C40 F2 -81.1(6)
C19 C18 C17 C15 -0.4(5)
C8 C15 C17 C18 -0.7(5)
C16 C15 C17 C18 -179.6(3)
